data_7224294
loop_
_publ_author_name
'Arumugam, Vignesh'
'Kaminsky, Werner'
'Nallasamy, Dharmaraj'

_publ_section_title
;
 Pd(ii) pincer type complex catalyzed tandem C--H and N--H activation of
 acetanilide in aqueous media: a concise access to functionalized
 carbazoles in a single step
;
_journal_issue 11
_journal_name_full 'Green Chem.'
_journal_page_first 3295
_journal_paper_doi 10.1039/C5GC02937F
_journal_volume 18
_journal_year 2016
_chemical_formula_moiety 'C18 H13 Cl N4 O Pd'
_chemical_formula_sum 'C18 H13 Cl N4 O Pd'
_chemical_formula_weight 443.17
_chemical_name_common pdbpn
_chemical_name_systematic
;
 pdbpn
;
_space_group_IT_number 14
_symmetry_cell_setting monoclinic
_symmetry_Int_Tables_number 14
_symmetry_space_group_name_Hall '-P 2ybc'
_symmetry_space_group_name_H-M 'P 1 21/c 1'
_atom_sites_solution_hydrogens geom
_atom_sites_solution_primary direct
_atom_sites_solution_secondary difmap
_audit_conform_dict_location ftp://ftp.iucr.org/pub/cif_core.dic
_audit_conform_dict_name cif_core.dic
_audit_conform_dict_version 2.4
_audit_creation_date 2014-09-17T09:25:12-00:00
_audit_creation_method 'WinGX routine CIF_UPDATE'
_cell_angle_alpha 90
_cell_angle_beta 94.398(2)
_cell_angle_gamma 90
_cell_formula_units_Z 8
_cell_length_a 13.0361(7)
_cell_length_b 12.7404(8)
_cell_length_c 20.0773(16)
_cell_measurement_reflns_used 399
_cell_measurement_temperature 130(2)
_cell_measurement_theta_max 20
_cell_measurement_theta_min 3
_cell_volume 3324.7(4)
_computing_cell_refinement 'HKL Scalepack (Otwinowski & Minor 1997)'
_computing_data_collection KappaCCD
_computing_data_reduction 'HKL Scalepack (Otwinowski & Minor 1997)'
_computing_molecular_graphics 'maXus, Zortep'
_computing_publication_material 'SHELXL-97 (Sheldrick, 1997)'
_computing_structure_refinement 'SHELXL-97 (Sheldrick, 2008)'
_computing_structure_solution SIR97
_diffrn_ambient_temperature 130(2)
_diffrn_measured_fraction_theta_full 0.999
_diffrn_measured_fraction_theta_max 0.968
_diffrn_measurement_device_type 'Nonius KappaCCD'
_diffrn_measurement_method '\f and \w scans'
_diffrn_radiation_monochromator graphite
_diffrn_radiation_type MoK\a
_diffrn_radiation_wavelength 0.71073
_diffrn_reflns_av_R_equivalents 0.1507
_diffrn_reflns_av_unetI/netI 0.2623
_diffrn_reflns_limit_h_max 17
_diffrn_reflns_limit_h_min -17
_diffrn_reflns_limit_k_max 16
_diffrn_reflns_limit_k_min -16
_diffrn_reflns_limit_l_max 26
_diffrn_reflns_limit_l_min -26
_diffrn_reflns_number 14812
_diffrn_reflns_theta_full 25
_diffrn_reflns_theta_max 28.27
_diffrn_reflns_theta_min 2.24
_diffrn_source 'fine-focus sealed tube'
_exptl_absorpt_coefficient_mu 1.291
_exptl_absorpt_correction_T_max 0.9383
_exptl_absorpt_correction_T_min 0.5762
_exptl_absorpt_correction_type multi-scan
_exptl_absorpt_process_details HKL2008
_exptl_crystal_colour red
_exptl_crystal_density_diffrn 1.771
_exptl_crystal_density_method 'not measured'
_exptl_crystal_description prism
_exptl_crystal_F_000 1760
_exptl_crystal_size_max 0.48
_exptl_crystal_size_mid 0.05
_exptl_crystal_size_min 0.05
_refine_diff_density_max 1.253
_refine_diff_density_min -1.543
_refine_diff_density_rms 0.195
_refine_ls_extinction_method none
_refine_ls_goodness_of_fit_ref 0.846
_refine_ls_hydrogen_treatment mixed
_refine_ls_matrix_type full
_refine_ls_number_parameters 457
_refine_ls_number_reflns 7972
_refine_ls_number_restraints 126
_refine_ls_restrained_S_all 0.845
_refine_ls_R_factor_all 0.1934
_refine_ls_R_factor_gt 0.0553
_refine_ls_shift/su_max 0.003
_refine_ls_shift/su_mean 0
_refine_ls_structure_factor_coef Fsqd
_refine_ls_weighting_details 'calc w=1/[\s^2^(Fo^2^)+(0.0396P)^2^+0.0000P] where P=(Fo^2^+2Fc^2^)/3'
_refine_ls_weighting_scheme calc
_refine_ls_wR_factor_gt 0.0944
_refine_ls_wR_factor_ref 0.1258
_reflns_number_gt 3127
_reflns_number_total 7972
_reflns_threshold_expression >2\s(I)
_cod_data_source_file c5gc02937f2.cif
_cod_data_source_block pdbpn_raw
_cod_depositor_comments 'Adding full bibliography for 7224294--7224295.cif.'
_cod_original_sg_symbol_H-M 'P 21/c'
_cod_database_code 7224294

loop_
_symmetry_equiv_pos_as_xyz
'x, y, z'
'-x, y+1/2, -z+1/2'
'-x, -y, -z'
'x, -y-1/2, z-1/2'

loop_
_atom_site_label
_atom_site_type_symbol
_atom_site_fract_x
_atom_site_fract_y
_atom_site_fract_z
_atom_site_U_iso_or_equiv
_atom_site_adp_type
_atom_site_occupancy
_atom_site_symmetry_multiplicity
_atom_site_calc_flag
_atom_site_refinement_flags
_atom_site_disorder_assembly
_atom_site_disorder_group
C1 C 0.1159(5) -0.1913(6) 1.2116(4) 0.0279(19) Uani 1 1 d . . .
H1 H 0.1216 -0.1345 1.2423 0.033 Uiso 1 1 calc R . .
C2 C 0.1079(5) -0.2942(6) 1.2354(4) 0.0253(18) Uani 1 1 d . . .
H2 H 0.1091 -0.3071 1.282 0.03 Uiso 1 1 calc R . .
C3 C 0.0986(5) -0.3751(6) 1.1917(4) 0.0262(19) Uani 1 1 d . . .
H3 H 0.0929 -0.4451 1.2074 0.031 Uiso 1 1 calc R . .
C4 C 0.0972(5) -0.3547(5) 1.1235(3) 0.0204(17) Uani 1 1 d . . .
H4 H 0.0894 -0.4106 1.0923 0.024 Uiso 1 1 calc R . .
C5 C 0.1075(4) -0.2513(6) 1.1013(3) 0.0171(16) Uani 1 1 d U . .
C6 C 0.1085(4) -0.2205(5) 1.0311(3) 0.0152(16) Uani 1 1 d U . .
C7 C 0.1285(4) 0.0308(6) 0.9724(3) 0.0146(15) Uani 1 1 d U . .
C8 C 0.1375(5) 0.0973(5) 0.9099(3) 0.0181(16) Uani 1 1 d DU . .
C9 C 0.1192(5) 0.0526(6) 0.8482(3) 0.0248(18) Uani 1 1 d DU . .
H9 H 0.1006 -0.0195 0.8456 0.03 Uiso 1 1 calc R . .
N4 N 0.1263(4) 0.1058(5) 0.7914(3) 0.0291(15) Uani 1 1 d D . .
C10 C 0.1513(5) 0.2078(6) 0.7983(4) 0.032(2) Uani 1 1 d D . .
H10 H 0.1547 0.248 0.7586 0.039 Uiso 1 1 calc R . .
C11 C 0.1721(5) 0.2582(6) 0.8579(3) 0.0274(18) Uani 1 1 d DU . .
H11 H 0.192 0.33 0.8591 0.033 Uiso 1 1 calc R . .
C12 C 0.1635(5) 0.2025(5) 0.9166(3) 0.0270(19) Uani 1 1 d D . .
H12 H 0.175 0.2347 0.9592 0.032 Uiso 1 1 calc R . .
C13 C 0.1044(5) -0.2953(5) 0.9742(3) 0.0187(17) Uani 1 1 d . . .
C14 C 0.1787(5) -0.3738(5) 0.9742(3) 0.0277(19) Uani 1 1 d . . .
H14 H 0.231 -0.3781 1.0097 0.033 Uiso 1 1 calc R . .
C15 C 0.1763(5) -0.4451(6) 0.9227(4) 0.0296(19) Uani 1 1 d . . .
H15 H 0.228 -0.4975 0.922 0.036 Uiso 1 1 calc R . .
C16 C 0.0981(6) -0.4403(5) 0.8716(3) 0.0286(19) Uani 1 1 d . . .
H16 H 0.0962 -0.4895 0.836 0.034 Uiso 1 1 calc R . .
C17 C 0.0239(5) -0.3644(6) 0.8729(3) 0.0259(18) Uani 1 1 d . . .
H17 H -0.0302 -0.3618 0.8384 0.031 Uiso 1 1 calc R . .
C18 C 0.0275(5) -0.2914(5) 0.9241(3) 0.0220(17) Uani 1 1 d . . .
H18 H -0.0238 -0.2385 0.9245 0.026 Uiso 1 1 calc R . .
C19 C 0.3806(5) -0.0801(6) 1.2444(4) 0.032(2) Uani 1 1 d . A .
H19 H 0.3769 -0.1544 1.2471 0.038 Uiso 1 1 calc R . .
C20 C 0.3913(6) -0.0215(9) 1.3026(4) 0.047(3) Uani 1 1 d . . .
H20 H 0.3939 -0.0555 1.3447 0.056 Uiso 1 1 calc R . .
C21 C 0.3981(6) 0.0848(8) 1.2993(4) 0.048(3) Uani 1 1 d . . .
H21 H 0.4072 0.1256 1.3389 0.057 Uiso 1 1 calc R . .
C22 C 0.3914(5) 0.1329(6) 1.2370(4) 0.037(2) Uani 1 1 d . . .
H22 H 0.3948 0.2072 1.2338 0.044 Uiso 1 1 calc R . .
C23 C 0.3797(5) 0.0724(6) 1.1799(3) 0.0198(17) Uani 1 1 d U A .
C24 C 0.3736(5) 0.1166(6) 1.1107(3) 0.0208(17) Uani 1 1 d U A .
C31 C 0.3699(5) 0.2252(6) 1.0955(3) 0.0242(18) Uani 1 1 d U . .
C32 C 0.2944(5) 0.2916(6) 1.1182(4) 0.036(2) Uani 1 1 d . . .
H32 H 0.2449 0.2636 1.1457 0.043 Uiso 1 1 calc R . .
C33 C 0.2902(6) 0.3958(7) 1.1017(4) 0.053(3) Uani 1 1 d . . .
H33 H 0.2369 0.4382 1.1169 0.063 Uiso 1 1 calc R . .
C34 C 0.3630(6) 0.4406(6) 1.0631(4) 0.048(3) Uani 1 1 d . . .
H34 H 0.3621 0.5137 1.0537 0.057 Uiso 1 1 calc R . .
C35 C 0.4368(6) 0.3759(6) 1.0386(4) 0.041(2) Uani 1 1 d . . .
H35 H 0.4857 0.4044 1.0109 0.049 Uiso 1 1 calc R . .
C36 C 0.4401(5) 0.2707(6) 1.0541(3) 0.0315(19) Uani 1 1 d . . .
H36 H 0.4909 0.2277 1.0364 0.038 Uiso 1 1 calc R . .
C25 C 0.3669(5) -0.0321(7) 0.9665(4) 0.0286(16) Uani 1 1 d . . .
C26 C 0.366(3) -0.0173(16) 0.8925(8) 0.0286(16) Uani 0.5 1 d PD A 1
C27 C 0.379(2) 0.0777(13) 0.8616(8) 0.033(2) Uani 0.5 1 d PDU A 1
H27 H 0.3874 0.1382 0.8891 0.04 Uiso 0.5 1 calc PR A 1
N8 N 0.3819(10) 0.0912(9) 0.7948(6) 0.022(2) Uani 0.5 1 d PD A 1
C28 C 0.3647(12) 0.0039(10) 0.7582(7) 0.022(2) Uani 0.5 1 d PDU A 1
H28 H 0.3681 0.0103 0.7113 0.027 Uiso 0.5 1 calc PR A 1
C29 C 0.3425(13) -0.0944(12) 0.7824(7) 0.028(3) Uani 0.5 1 d PD A 1
H29 H 0.3287 -0.1523 0.7532 0.034 Uiso 0.5 1 calc PR A 1
C30 C 0.341(4) -0.1051(16) 0.8518(9) 0.029(5) Uani 0.5 1 d PD A 1
H30 H 0.324 -0.1702 0.871 0.035 Uiso 0.5 1 calc PR A 1
C26B C 0.362(3) -0.0403(16) 0.8953(8) 0.0286(16) Uani 0.5 1 d PD A 2
C27B C 0.349(4) -0.1375(16) 0.8631(9) 0.029(5) Uani 0.5 1 d PD A 2
H27B H 0.346 -0.1985 0.8901 0.035 Uiso 0.5 1 calc PR A 2
N8B N 0.3416(11) -0.1501(10) 0.7961(6) 0.028(3) Uani 0.5 1 d PD A 2
C28B C 0.3533(15) -0.0629(11) 0.7607(7) 0.028(3) Uani 0.5 1 d PD A 2
H28B H 0.3493 -0.0698 0.7135 0.034 Uiso 0.5 1 calc PR A 2
C29B C 0.3709(12) 0.0372(11) 0.7869(7) 0.022(2) Uani 0.5 1 d PD A 2
H29B H 0.378 0.0963 0.7587 0.027 Uiso 0.5 1 calc PR A 2
C30B C 0.377(2) 0.0468(14) 0.8565(8) 0.033(2) Uani 0.5 1 d PDU A 2
H30B H 0.3925 0.1129 0.8769 0.04 Uiso 0.5 1 calc PR A 2
N1 N 0.1222(4) -0.0711(4) 0.9630(3) 0.0177(14) Uani 1 1 d . . .
N2 N 0.1161(4) -0.1190(4) 1.0233(3) 0.0172(14) Uani 1 1 d . . .
N3 N 0.1156(4) -0.1723(4) 1.1459(3) 0.0158(13) Uani 1 1 d U . .
N5 N 0.3684(4) 0.0577(4) 0.9990(3) 0.0168(14) Uani 1 1 d U A .
N6 N 0.3713(4) 0.0421(4) 1.0672(3) 0.0173(13) Uani 1 1 d U . .
N7 N 0.3752(4) -0.0332(5) 1.1845(3) 0.0258(15) Uani 1 1 d . . .
O1 O 0.1297(3) 0.0800(3) 1.0288(2) 0.0176(11) Uani 1 1 d U . .
O2 O 0.3669(3) -0.1251(4) 0.9950(2) 0.0289(13) Uani 1 1 d . A .
Cl1 Cl 0.12254(13) 0.07536(14) 1.19437(9) 0.0262(5) Uani 1 1 d . . .
Cl2 Cl 0.37548(14) -0.27885(15) 1.12323(11) 0.0432(6) Uani 1 1 d . . .
Pd1 Pd 0.12247(4) -0.03137(4) 1.10145(3) 0.01950(16) Uani 1 1 d . . .
Pd2 Pd 0.37080(4) -0.10334(4) 1.09445(3) 0.02542(18) Uani 1 1 d . A .

loop_
_atom_site_aniso_label
_atom_site_aniso_U_11
_atom_site_aniso_U_22
_atom_site_aniso_U_33
_atom_site_aniso_U_23
_atom_site_aniso_U_13
_atom_site_aniso_U_12
C1 0.022(4) 0.041(6) 0.021(5) -0.015(4) 0.002(4) 0.003(4)
C2 0.026(4) 0.027(5) 0.022(5) 0.004(4) -0.002(4) 0.003(4)
C3 0.024(4) 0.026(5) 0.028(5) 0.006(4) 0.000(4) 0.005(3)
C4 0.022(4) 0.015(4) 0.023(4) 0.003(3) -0.001(3) 0.003(3)
C5 0.016(3) 0.022(3) 0.013(3) -0.004(3) 0.002(3) 0.003(3)
C6 0.012(3) 0.018(3) 0.017(3) 0.001(3) 0.006(3) -0.002(3)
C7 0.010(3) 0.022(3) 0.012(3) 0.001(3) 0.001(3) 0.001(3)
C8 0.015(3) 0.015(3) 0.026(3) 0.003(3) 0.013(3) 0.000(3)
C9 0.025(3) 0.028(4) 0.022(3) 0.007(3) 0.006(3) 0.001(3)
N4 0.028(4) 0.036(4) 0.024(4) 0.014(3) 0.002(3) 0.008(3)
C10 0.037(5) 0.024(5) 0.037(5) 0.013(4) 0.005(4) -0.003(4)
C11 0.031(3) 0.018(3) 0.035(4) 0.008(3) 0.012(3) 0.002(3)
C12 0.032(4) 0.026(5) 0.022(5) -0.001(4) 0.003(4) 0.008(4)
C13 0.026(4) 0.013(4) 0.018(4) 0.001(3) 0.000(3) 0.008(3)
C14 0.039(5) 0.026(5) 0.018(4) 0.001(4) -0.002(4) 0.016(4)
C15 0.028(4) 0.033(5) 0.028(5) 0.005(4) 0.003(4) 0.008(4)
C16 0.049(5) 0.020(5) 0.018(4) 0.001(3) 0.010(4) -0.005(4)
C17 0.031(5) 0.037(5) 0.009(4) -0.002(4) -0.006(3) -0.002(4)
C18 0.033(4) 0.015(4) 0.018(4) 0.001(3) 0.003(4) 0.002(3)
C19 0.021(4) 0.051(6) 0.025(5) 0.020(4) 0.007(4) 0.011(4)
C20 0.021(5) 0.100(8) 0.018(5) 0.010(6) 0.000(4) 0.003(6)
C21 0.026(5) 0.101(9) 0.016(5) -0.017(6) 0.002(4) 0.009(6)
C22 0.026(5) 0.055(6) 0.029(5) -0.011(5) 0.004(4) -0.003(4)
C23 0.018(3) 0.028(4) 0.013(3) 0.002(3) 0.004(3) 0.001(3)
C24 0.010(3) 0.037(4) 0.015(3) -0.010(3) 0.000(3) 0.000(3)
C31 0.020(3) 0.032(4) 0.020(3) -0.003(3) -0.001(3) 0.004(3)
C32 0.027(5) 0.035(6) 0.046(6) -0.014(4) 0.010(4) 0.003(4)
C33 0.040(5) 0.029(6) 0.089(8) -0.018(5) 0.010(5) 0.020(5)
C34 0.041(6) 0.017(5) 0.086(8) 0.000(5) 0.010(5) 0.005(4)
C35 0.040(5) 0.024(5) 0.060(6) 0.004(4) 0.009(4) 0.000(4)
C36 0.034(5) 0.021(5) 0.040(5) -0.005(4) 0.003(4) 0.003(4)
C25 0.019(3) 0.043(5) 0.025(3) -0.002(4) 0.006(3) 0.005(4)
C26 0.019(3) 0.043(5) 0.025(3) -0.002(4) 0.006(3) 0.005(4)
C27 0.016(3) 0.051(5) 0.031(4) -0.017(4) -0.005(3) 0.012(5)
N8 0.021(3) 0.026(5) 0.019(4) -0.007(4) 0.001(3) 0.002(4)
C28 0.021(3) 0.026(5) 0.019(4) -0.007(4) 0.001(3) 0.002(4)
C29 0.027(4) 0.043(9) 0.015(7) 0.003(6) 0.003(5) 0.007(7)
C30 0.023(9) 0.041(12) 0.023(7) -0.002(7) -0.004(9) 0.010(15)
C26B 0.019(3) 0.043(5) 0.025(3) -0.002(4) 0.006(3) 0.005(4)
C27B 0.023(9) 0.041(12) 0.023(7) -0.002(7) -0.004(9) 0.010(15)
N8B 0.027(4) 0.043(9) 0.015(7) 0.003(6) 0.003(5) 0.007(7)
C28B 0.027(4) 0.043(9) 0.015(7) 0.003(6) 0.003(5) 0.007(7)
C29B 0.021(3) 0.026(5) 0.019(4) -0.007(4) 0.001(3) 0.002(4)
C30B 0.016(3) 0.051(5) 0.031(4) -0.017(4) -0.005(3) 0.012(5)
N1 0.023(3) 0.016(4) 0.015(4) 0.002(3) 0.002(3) -0.001(3)
N2 0.021(3) 0.015(4) 0.016(3) -0.001(3) 0.005(3) -0.008(3)
N3 0.011(3) 0.013(3) 0.023(3) 0.005(2) 0.000(2) -0.003(2)
N5 0.014(3) 0.024(3) 0.012(3) 0.002(2) 0.002(2) 0.003(2)
N6 0.011(3) 0.016(3) 0.024(3) -0.003(2) 0.000(2) -0.002(2)
N7 0.021(3) 0.032(4) 0.025(4) 0.009(3) 0.004(3) -0.004(3)
O1 0.016(2) 0.015(2) 0.022(2) 0.005(2) 0.003(2) -0.0010(19)
O2 0.023(3) 0.035(3) 0.027(3) -0.009(3) -0.004(2) 0.005(2)
Cl1 0.0320(11) 0.0245(11) 0.0225(11) -0.0082(9) 0.0045(8) -0.0032(9)
Cl2 0.0394(12) 0.0237(12) 0.0662(16) 0.0138(11) 0.0023(11) 0.0029(10)
Pd1 0.0224(3) 0.0183(3) 0.0180(3) -0.0013(3) 0.0038(2) -0.0004(3)
Pd2 0.0223(3) 0.0240(4) 0.0300(4) 0.0018(3) 0.0024(3) 0.0016(3)

loop_
_atom_type_symbol
_atom_type_description
_atom_type_scat_dispersion_real
_atom_type_scat_dispersion_imag
_atom_type_scat_source
C C 0.0033 0.0016 'International Tables Vol C Tables 4.2.6.8 and 6.1.1.4'
H H 0 0 'International Tables Vol C Tables 4.2.6.8 and 6.1.1.4'
N N 0.0061 0.0033 'International Tables Vol C Tables 4.2.6.8 and 6.1.1.4'
O O 0.0106 0.006 'International Tables Vol C Tables 4.2.6.8 and 6.1.1.4'
Cl Cl 0.1484 0.1585 'International Tables Vol C Tables 4.2.6.8 and 6.1.1.4'
Pd Pd -0.9988 1.0072 'International Tables Vol C Tables 4.2.6.8 and 6.1.1.4'

loop_
_geom_angle_atom_site_label_1
_geom_angle_atom_site_label_2
_geom_angle_atom_site_label_3
_geom_angle
N3 C1 C2 120.6(6)
N3 C1 H1 119.7
C2 C1 H1 119.7
C3 C2 C1 119.9(7)
C3 C2 H2 120.1
C1 C2 H2 120.1
C2 C3 C4 119.2(7)
C2 C3 H3 120.4
C4 C3 H3 120.4
C3 C4 C5 119.6(7)
C3 C4 H4 120.2
C5 C4 H4 120.2
N3 C5 C4 119.8(6)
N3 C5 C6 115.6(6)
C4 C5 C6 124.6(6)
N2 C6 C5 112.8(6)
N2 C6 C13 122.7(6)
C5 C6 C13 124.4(6)
O1 C7 N1 126.9(6)
O1 C7 C8 117.1(6)
N1 C7 C8 116.0(6)
C9 C8 C12 121.0(6)
C9 C8 C7 119.6(6)
C12 C8 C7 119.3(6)
N4 C9 C8 122.9(7)
N4 C9 H9 118.6
C8 C9 H9 118.6
C9 N4 C10 115.8(6)
N4 C10 C11 125.1(7)
N4 C10 H10 117.5
C11 C10 H10 117.5
C10 C11 C12 118.7(7)
C10 C11 H11 120.7
C12 C11 H11 120.7
C8 C12 C11 116.6(6)
C8 C12 H12 121.7
C11 C12 H12 121.7
C18 C13 C14 119.9(6)
C18 C13 C6 121.6(6)
C14 C13 C6 118.5(6)
C15 C14 C13 119.9(7)
C15 C14 H14 120
C13 C14 H14 120
C14 C15 C16 119.9(7)
C14 C15 H15 120
C16 C15 H15 120
C17 C16 C15 119.8(7)
C17 C16 H16 120.1
C15 C16 H16 120.1
C16 C17 C18 120.3(7)
C16 C17 H17 119.9
C18 C17 H17 119.9
C13 C18 C17 120.2(6)
C13 C18 H18 119.9
C17 C18 H18 119.9
N7 C19 C20 120.8(8)
N7 C19 H19 119.6
C20 C19 H19 119.6
C21 C20 C19 120.0(8)
C21 C20 H20 120
C19 C20 H20 120
C20 C21 C22 118.9(8)
C20 C21 H21 120.6
C22 C21 H21 120.6
C23 C22 C21 119.8(8)
C23 C22 H22 120.1
C21 C22 H22 120.1
N7 C23 C22 120.2(7)
N7 C23 C24 116.0(6)
C22 C23 C24 123.8(7)
N6 C24 C31 125.2(6)
N6 C24 C23 110.4(6)
C31 C24 C23 124.4(6)
C32 C31 C36 116.6(7)
C32 C31 C24 122.2(7)
C36 C31 C24 121.1(6)
C33 C32 C31 121.6(7)
C33 C32 H32 119.2
C31 C32 H32 119.2
C32 C33 C34 121.0(7)
C32 C33 H33 119.5
C34 C33 H33 119.5
C35 C34 C33 118.4(8)
C35 C34 H34 120.8
C33 C34 H34 120.8
C36 C35 C34 120.6(8)
C36 C35 H35 119.7
C34 C35 H35 119.7
C35 C36 C31 121.7(7)
C35 C36 H36 119.2
C31 C36 H36 119.2
O2 C25 N5 124.6(7)
O2 C25 C26B 111.6(10)
N5 C25 C26B 123.8(11)
O2 C25 C26 123.0(10)
N5 C25 C26 112.4(10)
C26B C25 C26 11.7(14)
C27 C26 C30 117.9(14)
C27 C26 C25 124.5(15)
C30 C26 C25 117.3(14)
N8 C27 C26 124.8(14)
N8 C27 H27 117.6
C26 C27 H27 117.6
C28 N8 C27 114.9(12)
N8 C28 C29 126.1(13)
N8 C28 H28 116.9
C29 C28 H28 116.9
C28 C29 C30 117.1(14)
C28 C29 H29 121.5
C30 C29 H29 121.5
C29 C30 C26 118.7(16)
C29 C30 H30 120.6
C26 C30 H30 120.6
C30B C26B C27B 118.0(14)
C30B C26B C25 120.5(15)
C27B C26B C25 121.3(15)
N8B C27B C26B 124.1(16)
N8B C27B H27B 118
C26B C27B H27B 118
C28B N8B C27B 115.4(14)
N8B C28B C29B 125.8(14)
N8B C28B H28B 117.1
C29B C28B H28B 117.1
C28B C29B C30B 116.9(13)
C28B C29B H29B 121.5
C30B C29B H29B 121.5
C26B C30B C29B 119.5(14)
C26B C30B H30B 120.3
C29B C30B H30B 120.3
C7 N1 N2 108.8(5)
C6 N2 N1 124.0(5)
C6 N2 Pd1 118.4(4)
N1 N2 Pd1 117.6(4)
C1 N3 C5 120.9(6)
C1 N3 Pd1 127.0(5)
C5 N3 Pd1 112.2(5)
C25 N5 N6 111.3(6)
C24 N6 N5 124.2(6)
C24 N6 Pd2 121.1(5)
N5 N6 Pd2 114.8(4)
C19 N7 C23 120.3(7)
C19 N7 Pd2 127.2(6)
C23 N7 Pd2 112.3(4)
C7 O1 Pd1 106.9(4)
C25 O2 Pd2 107.9(4)
N2 Pd1 N3 81.0(2)
N2 Pd1 O1 79.8(2)
N3 Pd1 O1 160.7(2)
N2 Pd1 Cl1 177.50(16)
N3 Pd1 Cl1 99.48(17)
O1 Pd1 Cl1 99.81(13)
N6 Pd2 O2 81.5(2)
N6 Pd2 N7 80.1(2)
O2 Pd2 N7 161.6(2)
N6 Pd2 Cl2 177.31(17)
O2 Pd2 Cl2 96.50(15)
N7 Pd2 Cl2 101.93(18)

loop_
_geom_bond_atom_site_label_1
_geom_bond_atom_site_label_2
_geom_bond_distance
C1 N3 1.342(8)
C1 C2 1.402(9)
C1 H1 0.95
C2 C3 1.352(9)
C2 H2 0.95
C3 C4 1.392(8)
C3 H3 0.95
C4 C5 1.400(9)
C4 H4 0.95
C5 N3 1.346(8)
C5 C6 1.464(8)
C6 N2 1.307(7)
C6 C13 1.487(8)
C7 O1 1.294(7)
C7 N1 1.314(8)
C7 C8 1.526(8)
C8 C9 1.367(8)
C8 C12 1.387(8)
C9 N4 1.337(7)
C9 H9 0.95
N4 C10 1.345(7)
C10 C11 1.367(8)
C10 H10 0.95
C11 C12 1.388(8)
C11 H11 0.95
C12 H12 0.95
C13 C18 1.366(8)
C13 C14 1.392(8)
C14 C15 1.375(9)
C14 H14 0.95
C15 C16 1.390(9)
C15 H15 0.95
C16 C17 1.370(9)
C16 H16 0.95
C17 C18 1.385(8)
C17 H17 0.95
C18 H18 0.95
C19 N7 1.341(8)
C19 C20 1.383(10)
C19 H19 0.95
C20 C21 1.359(11)
C20 H20 0.95
C21 C22 1.389(10)
C21 H21 0.95
C22 C23 1.380(9)
C22 H22 0.95
C23 N7 1.351(8)
C23 C24 1.497(9)
C24 N6 1.289(8)
C24 C31 1.416(9)
C31 C32 1.400(9)
C31 C36 1.407(9)
C32 C33 1.368(10)
C32 H32 0.95
C33 C34 1.394(10)
C33 H33 0.95
C34 C35 1.385(10)
C34 H34 0.95
C35 C36 1.375(9)
C35 H35 0.95
C36 H36 0.95
C25 O2 1.315(8)
C25 N5 1.317(8)
C25 C26B 1.431(18)
C25 C26 1.498(17)
C26 C27 1.377(16)
C26 C30 1.408(16)
C27 N8 1.355(15)
C27 H27 0.95
N8 C28 1.342(12)
C28 C29 1.382(13)
C28 H28 0.95
C29 C30 1.402(16)
C29 H29 0.95
C30 H30 0.95
C26B C30B 1.380(16)
C26B C27B 1.400(17)
C27B N8B 1.351(16)
C27B H27B 0.95
N8B C28B 1.333(13)
C28B C29B 1.392(13)
C28B H28B 0.95
C29B C30B 1.400(15)
C29B H29B 0.95
C30B H30B 0.95
N1 N2 1.365(7)
N2 Pd1 1.922(5)
N3 Pd1 2.010(5)
N5 N6 1.381(7)
N6 Pd2 1.932(5)
N7 Pd2 2.013(6)
O1 Pd1 2.042(4)
O2 Pd2 2.012(4)
Cl1 Pd1 2.3086(17)
Cl2 Pd2 2.3091(19)
